data_7212350
loop_
_publ_author_name
'Holczbauer, Tam\'as'
'F\'abi\'an, L\'aszl\'o'
'Csom\'os, P\'eter'
'Fodor, Lajos'
'K\'alm\'an, Alajos'

_publ_section_title
;
 Annular desmotropy of three pairs of seven-membered heterocycles
 confirmed by X-ray crystallography
;
_journal_issue 6
_journal_name_full CrystEngComm
_journal_page_first 1712
_journal_paper_doi 10.1039/b925635k
_journal_volume 12
_journal_year 2010
_chemical_formula_moiety 'C20 H20 Cl N O4 S'
_chemical_formula_sum 'C20 H20 Cl N O4 S'
_chemical_formula_weight 405.88
_chemical_name_common
;
2-Ethoxycarbonyl-3-(4-chlorophenyl)-4,5-dihydro-7,8-dimethoxy-
1,4-benzothiazepine
;
_chemical_name_systematic
;
2-Ethoxycarbonyl-3-(4-chlorophenyl)-
4,5-dihydro-7,8-dimethoxy-1,4-benzothiazepine
;
_space_group_IT_number 14
_symmetry_cell_setting monoclinic
_symmetry_space_group_name_Hall '-P 2ybc'
_symmetry_space_group_name_H-M 'P 1 21/c 1'
_atom_sites_solution_hydrogens geom
_atom_sites_solution_primary direct
_atom_sites_solution_secondary difmap
_audit_creation_method SHELXL-97
_cell_angle_alpha 90.00
_cell_angle_beta 115.920(2)
_cell_angle_gamma 90.00
_cell_formula_units_Z 4
_cell_length_a 15.2508(4)
_cell_length_b 9.1719(3)
_cell_length_c 14.8923(4)
_cell_measurement_reflns_used 7880
_cell_measurement_temperature 98(2)
_cell_measurement_theta_max 71.75
_cell_measurement_theta_min 6.60
_cell_volume 1873.57(10)
_computing_cell_refinement 'CrystalClear v1.4.0 (Rigaku, 2008)'
_computing_data_collection 'CrystalClear v1.4.0 (Rigaku, 2008)'
_computing_data_reduction 'CrystalClear v1.4.0 (Rigaku, 2008)'
_computing_molecular_graphics 'PLATON (Spek, 2003)'
_computing_publication_material 'PLATON (Spek, 2003)'
_computing_structure_refinement 'SHELXL-97 (Sheldrick, 2008)'
_computing_structure_solution 'SHELXS-97 (Sheldrick, 2008)'
_diffrn_ambient_temperature 98(2)
_diffrn_detector_area_resol_mean 10
_diffrn_measured_fraction_theta_full 0.967
_diffrn_measured_fraction_theta_max 0.967
_diffrn_measurement_device_type 'Rigaku R-axis RAPID'
_diffrn_measurement_method '\w -scan'
_diffrn_radiation_monochromator graphite
_diffrn_radiation_source 'fine-focus sealed tube'
_diffrn_radiation_type CuK\a
_diffrn_radiation_wavelength 1.54187
_diffrn_reflns_av_R_equivalents 0.0746
_diffrn_reflns_av_sigmaI/netI 0.0819
_diffrn_reflns_limit_h_max 16
_diffrn_reflns_limit_h_min -18
_diffrn_reflns_limit_k_max 10
_diffrn_reflns_limit_k_min -10
_diffrn_reflns_limit_l_max 17
_diffrn_reflns_limit_l_min -17
_diffrn_reflns_number 12566
_diffrn_reflns_theta_full 66.59
_diffrn_reflns_theta_max 66.59
_diffrn_reflns_theta_min 6.61
_exptl_absorpt_coefficient_mu 3.077
_exptl_absorpt_correction_T_max 0.8369
_exptl_absorpt_correction_T_min 0.4588
_exptl_absorpt_correction_type numerical
_exptl_absorpt_process_details 'CrystalClear v1.4.0 (Rigaku, 2008)'
_exptl_crystal_colour yellow
_exptl_crystal_density_diffrn 1.439
_exptl_crystal_density_method 'not measured'
_exptl_crystal_description chunk
_exptl_crystal_F_000 848
_exptl_crystal_size_max 0.30
_exptl_crystal_size_mid 0.10
_exptl_crystal_size_min 0.06
_refine_diff_density_max 0.717
_refine_diff_density_min -0.610
_refine_diff_density_rms 0.139
_refine_ls_extinction_method none
_refine_ls_goodness_of_fit_ref 1.193
_refine_ls_hydrogen_treatment constr
_refine_ls_matrix_type full
_refine_ls_number_parameters 247
_refine_ls_number_reflns 3194
_refine_ls_number_restraints 0
_refine_ls_restrained_S_all 1.193
_refine_ls_R_factor_all 0.1311
_refine_ls_R_factor_gt 0.0729
_refine_ls_shift/su_max 0.000
_refine_ls_shift/su_mean 0.000
_refine_ls_structure_factor_coef Fsqd
_refine_ls_weighting_details 'calc w=1/[\s^2^(Fo^2^)+(0.0752P)^2^+7.6759P] where P=(Fo^2^+2Fc^2^)/3'
_refine_ls_weighting_scheme calc
_refine_ls_wR_factor_gt 0.1690
_refine_ls_wR_factor_ref 0.2473
_reflns_number_gt 1795
_reflns_number_total 3194
_reflns_threshold_expression >2sigma(I)
_cod_data_source_file b925635k.txt
_cod_data_source_block alap19
_cod_original_sg_symbol_H-M 'P 21/c'
_cod_database_code 7212350

loop_
_symmetry_equiv_pos_as_xyz
'x, y, z'
'-x, y+1/2, -z+1/2'
'-x, -y, -z'
'x, -y-1/2, z-1/2'

loop_
_atom_site_label
_atom_site_type_symbol
_atom_site_fract_x
_atom_site_fract_y
_atom_site_fract_z
_atom_site_U_iso_or_equiv
_atom_site_adp_type
_atom_site_occupancy
_atom_site_symmetry_multiplicity
_atom_site_calc_flag
_atom_site_refinement_flags
Cl1 Cl -0.30921(12) 0.7749(2) 0.28772(12) 0.0413(5) Uani 1 1 d .
S1 S 0.27463(11) 0.73921(19) 0.32810(11) 0.0337(5) Uani 1 1 d .
O1 O -0.0023(3) 0.8153(5) 0.1608(3) 0.0336(11) Uani 1 1 d .
O2 O 0.1261(3) 0.7633(5) 0.1318(3) 0.0367(11) Uani 1 1 d .
O4 O 0.4561(3) 0.3095(5) 0.5608(3) 0.0366(11) Uani 1 1 d .
O3 O 0.4730(3) 0.4444(5) 0.7183(3) 0.0353(11) Uani 1 1 d .
C2 C 0.1495(4) 0.7719(7) 0.2997(4) 0.0286(14) Uani 1 1 d .
N4 N 0.1652(4) 0.8334(6) 0.4665(4) 0.0306(12) Uani 1 1 d .
H4N H 0.1328 0.8413 0.5028 0.043 Uiso 1 1 calc R
C3 C 0.1127(4) 0.8008(7) 0.3680(4) 0.0286(14) Uani 1 1 d .
C9 C 0.3654(4) 0.5098(7) 0.4522(4) 0.0296(14) Uani 1 1 d .
H9 H 0.3608 0.4614 0.3939 0.038 Uiso 1 1 calc R
C10 C 0.0918(5) 0.7795(7) 0.1921(5) 0.0344(15) Uani 1 1 d .
C14 C -0.0482(5) 0.6651(8) 0.3066(5) 0.0339(15) Uani 1 1 d .
H14 H -0.0179 0.5812 0.2951 0.044 Uiso 1 1 calc R
C18 C -0.0386(4) 0.9173(7) 0.3592(4) 0.0310(14) Uani 1 1 d .
H18 H -0.0019 1.0037 0.3856 0.040 Uiso 1 1 calc R
C16 C -0.1885(4) 0.7844(7) 0.3051(4) 0.0292(14) Uani 1 1 d .
C15 C -0.1454(5) 0.6599(8) 0.2888(5) 0.0372(16) Uani 1 1 d .
H15 H -0.1820 0.5726 0.2659 0.048 Uiso 1 1 calc R
C13 C 0.0058(5) 0.7949(7) 0.3417(4) 0.0315(15) Uani 1 1 d .
C5A C 0.3250(4) 0.7155(7) 0.5297(5) 0.0308(14) Uani 1 1 d .
C7 C 0.4194(4) 0.5163(8) 0.6304(5) 0.0342(15) Uani 1 1 d .
C8 C 0.4130(5) 0.4454(7) 0.5440(5) 0.0300(14) Uani 1 1 d .
C5 C 0.2695(4) 0.8564(7) 0.5168(5) 0.0314(14) Uani 1 1 d .
H5B H 0.2869 0.9003 0.5832 0.041 Uiso 1 1 calc R
H5A H 0.2888 0.9256 0.4776 0.041 Uiso 1 1 calc R
C6 C 0.3736(5) 0.6497(7) 0.6223(5) 0.0335(15) Uani 1 1 d .
H6 H 0.3756 0.6960 0.6803 0.044 Uiso 1 1 calc R
C19 C 0.4843(5) 0.5155(8) 0.8080(4) 0.0409(17) Uani 1 1 d .
H19C H 0.5140 0.6116 0.8121 0.057 Uiso 1 1 calc R
H19B H 0.5265 0.4566 0.8657 0.057 Uiso 1 1 calc R
H19A H 0.4204 0.5272 0.8078 0.057 Uiso 1 1 calc R
C17 C -0.1376(5) 0.9123(7) 0.3375(5) 0.0353(15) Uani 1 1 d .
H17 H -0.1695 0.9971 0.3452 0.046 Uiso 1 1 calc R
C9A C 0.3235(5) 0.6479(8) 0.4453(4) 0.0346(15) Uani 1 1 d .
C20 C 0.4410(5) 0.2267(7) 0.4739(5) 0.0383(16) Uani 1 1 d .
H20C H 0.3710 0.2146 0.4322 0.054 Uiso 1 1 calc R
H20B H 0.4716 0.1307 0.4940 0.054 Uiso 1 1 calc R
H20A H 0.4702 0.2781 0.4359 0.054 Uiso 1 1 calc R
C11 C -0.0606(5) 0.8375(8) 0.0550(4) 0.0381(16) Uani 1 1 d .
H11B H -0.0629 0.7473 0.0176 0.050 Uiso 1 1 calc R
H11A H -0.0328 0.9168 0.0303 0.050 Uiso 1 1 calc R
C12 C -0.1586(5) 0.8767(11) 0.0422(5) 0.061(2) Uani 1 1 d .
H12A H -0.1885 0.7926 0.0587 0.080 Uiso 1 1 calc R
H12B H -0.1987 0.9055 -0.0273 0.080 Uiso 1 1 calc R
H12C H -0.1542 0.9582 0.0865 0.080 Uiso 1 1 calc R

loop_
_atom_site_aniso_label
_atom_site_aniso_U_11
_atom_site_aniso_U_22
_atom_site_aniso_U_33
_atom_site_aniso_U_23
_atom_site_aniso_U_13
_atom_site_aniso_U_12
Cl1 0.0321(9) 0.0600(11) 0.0358(9) 0.0013(8) 0.0187(7) -0.0008(8)
S1 0.0323(9) 0.0499(10) 0.0248(8) 0.0018(7) 0.0179(7) 0.0012(7)
O1 0.038(3) 0.046(3) 0.020(2) -0.001(2) 0.016(2) 0.002(2)
O2 0.041(3) 0.053(3) 0.022(2) 0.001(2) 0.019(2) 0.003(2)
O4 0.048(3) 0.044(3) 0.023(2) 0.001(2) 0.020(2) 0.006(2)
O3 0.042(3) 0.047(3) 0.025(2) -0.005(2) 0.022(2) -0.003(2)
C2 0.028(3) 0.042(4) 0.015(3) 0.001(3) 0.009(3) -0.004(3)
N4 0.036(3) 0.040(3) 0.025(3) -0.010(2) 0.023(2) -0.004(2)
C3 0.024(3) 0.032(3) 0.028(3) 0.002(3) 0.010(3) 0.001(3)
C9 0.038(4) 0.031(3) 0.024(3) -0.006(3) 0.018(3) 0.001(3)
C10 0.041(4) 0.038(4) 0.031(4) -0.003(3) 0.022(3) 0.004(3)
C14 0.034(4) 0.043(4) 0.029(3) -0.005(3) 0.017(3) -0.004(3)
C18 0.034(3) 0.036(3) 0.028(3) -0.010(3) 0.018(3) -0.005(3)
C16 0.021(3) 0.045(4) 0.022(3) 0.002(3) 0.010(3) -0.006(3)
C15 0.039(4) 0.047(4) 0.027(3) -0.003(3) 0.016(3) -0.009(3)
C13 0.040(4) 0.047(4) 0.011(3) 0.001(3) 0.015(3) -0.003(3)
C5A 0.027(3) 0.042(4) 0.028(3) -0.008(3) 0.017(3) -0.009(3)
C7 0.030(3) 0.052(4) 0.026(3) -0.006(3) 0.016(3) -0.014(3)
C8 0.036(4) 0.033(3) 0.032(3) 0.001(3) 0.025(3) 0.002(3)
C5 0.023(3) 0.040(4) 0.031(3) -0.002(3) 0.013(3) 0.006(3)
C6 0.033(4) 0.047(4) 0.026(3) -0.005(3) 0.018(3) 0.003(3)
C19 0.048(4) 0.058(5) 0.022(3) -0.004(3) 0.020(3) 0.002(4)
C17 0.032(4) 0.037(4) 0.044(4) 0.004(3) 0.023(3) 0.005(3)
C9A 0.034(4) 0.050(4) 0.022(3) 0.000(3) 0.014(3) 0.000(3)
C20 0.057(4) 0.036(4) 0.031(4) -0.007(3) 0.027(3) 0.001(3)
C11 0.043(4) 0.049(4) 0.019(3) 0.006(3) 0.011(3) 0.009(3)
C12 0.041(4) 0.109(7) 0.033(4) -0.001(5) 0.016(4) 0.011(5)

loop_
_atom_type_symbol
_atom_type_description
_atom_type_scat_dispersion_real
_atom_type_scat_dispersion_imag
_atom_type_scat_source
C C 0.0181 0.0091 'International Tables Vol C Tables 4.2.6.8 and 6.1.1.4'
H H 0.0000 0.0000 'International Tables Vol C Tables 4.2.6.8 and 6.1.1.4'
Cl Cl 0.3639 0.7018 'International Tables Vol C Tables 4.2.6.8 and 6.1.1.4'
N N 0.0311 0.0180 'International Tables Vol C Tables 4.2.6.8 and 6.1.1.4'
O O 0.0492 0.0322 'International Tables Vol C Tables 4.2.6.8 and 6.1.1.4'
S S 0.3331 0.5567 'International Tables Vol C Tables 4.2.6.8 and 6.1.1.4'

loop_
_geom_angle_atom_site_label_1
_geom_angle_atom_site_label_2
_geom_angle_atom_site_label_3
_geom_angle
C9A S1 C2 104.9(3)
C10 O1 C11 117.9(5)
C8 O4 C20 116.2(5)
C7 O3 C19 116.8(5)
C3 C2 C10 123.7(6)
C3 C2 S1 126.2(5)
C10 C2 S1 109.7(4)
C3 N4 C5 125.8(5)
C3 N4 H4N 117.1
C5 N4 H4N 117.1
N4 C3 C2 126.6(5)
N4 C3 C13 110.4(5)
C2 C3 C13 123.0(5)
C8 C9 C9A 119.3(6)
C8 C9 H9 120.4
C9A C9 H9 120.4
O2 C10 O1 120.6(6)
O2 C10 C2 123.6(6)
O1 C10 C2 115.7(5)
C15 C14 C13 120.1(6)
C15 C14 H14 120.0
C13 C14 H14 120.0
C13 C18 C17 119.6(6)
C13 C18 H18 120.2
C17 C18 H18 120.2
C17 C16 C15 121.7(6)
C17 C16 Cl1 119.5(5)
C15 C16 Cl1 118.8(5)
C14 C15 C16 119.0(6)
C14 C15 H15 120.5
C16 C15 H15 120.5
C18 C13 C14 119.7(6)
C18 C13 C3 118.9(6)
C14 C13 C3 121.2(6)
C6 C5A C9A 119.6(6)
C6 C5A C5 121.7(5)
C9A C5A C5 118.6(6)
O3 C7 C6 125.0(6)
O3 C7 C8 115.1(6)
C6 C7 C8 119.8(6)
C9 C8 O4 124.9(5)
C9 C8 C7 120.5(6)
O4 C8 C7 114.6(6)
N4 C5 C5A 111.7(5)
N4 C5 H5B 109.3
C5A C5 H5B 109.3
N4 C5 H5A 109.3
C5A C5 H5A 109.3
H5B C5 H5A 107.9
C5A C6 C7 120.0(6)
C5A C6 H6 120.0
C7 C6 H6 120.0
O3 C19 H19C 109.5
O3 C19 H19B 109.5
H19C C19 H19B 109.5
O3 C19 H19A 109.5
H19C C19 H19A 109.5
H19B C19 H19A 109.5
C16 C17 C18 119.7(6)
C16 C17 H17 120.1
C18 C17 H17 120.1
C5A C9A C9 120.6(6)
C5A C9A S1 120.7(5)
C9 C9A S1 118.7(5)
O4 C20 H20C 109.5
O4 C20 H20B 109.5
H20C C20 H20B 109.5
O4 C20 H20A 109.5
H20C C20 H20A 109.5
H20B C20 H20A 109.5
O1 C11 C12 106.4(5)
O1 C11 H11B 110.4
C12 C11 H11B 110.4
O1 C11 H11A 110.4
C12 C11 H11A 110.4
H11B C11 H11A 108.6
C11 C12 H12A 109.5
C11 C12 H12B 109.5
H12A C12 H12B 109.5
C11 C12 H12C 109.5
H12A C12 H12C 109.5
H12B C12 H12C 109.5

loop_
_geom_bond_atom_site_label_1
_geom_bond_atom_site_label_2
_geom_bond_distance
Cl1 C16 1.745(6)
S1 C9A 1.779(6)
S1 C2 1.790(6)
O1 C10 1.342(7)
O1 C11 1.446(7)
O2 C10 1.229(7)
O4 C8 1.380(7)
O4 C20 1.430(7)
O3 C7 1.371(7)
O3 C19 1.428(7)
C2 C3 1.386(8)
C2 C10 1.454(8)
N4 C3 1.363(7)
N4 C5 1.448(7)
N4 H4N 0.8800
C3 C13 1.501(8)
C9 C8 1.370(8)
C9 C9A 1.402(9)
C9 H9 0.9500
C14 C15 1.389(9)
C14 C13 1.411(9)
C14 H14 0.9500
C18 C13 1.393(9)
C18 C17 1.401(8)
C18 H18 0.9500
C16 C17 1.372(9)
C16 C15 1.391(9)
C15 H15 0.9500
C5A C6 1.386(9)
C5A C9A 1.394(8)
C5A C5 1.510(9)
C7 C6 1.388(9)
C7 C8 1.406(8)
C5 H5B 0.9900
C5 H5A 0.9900
C6 H6 0.9500
C19 H19C 0.9800
C19 H19B 0.9800
C19 H19A 0.9800
C17 H17 0.9500
C20 H20C 0.9800
C20 H20B 0.9800
C20 H20A 0.9800
C11 C12 1.466(9)
C11 H11B 0.9900
C11 H11A 0.9900
C12 H12A 0.9800
C12 H12B 0.9800
C12 H12C 0.9800

loop_
_geom_torsion_atom_site_label_1
_geom_torsion_atom_site_label_2
_geom_torsion_atom_site_label_3
_geom_torsion_atom_site_label_4
_geom_torsion
C9A S1 C2 C3 33.3(7)
C9A S1 C2 C10 -152.8(5)
C5 N4 C3 C2 5.6(10)
C5 N4 C3 C13 -176.2(6)
C10 C2 C3 N4 -161.4(6)
S1 C2 C3 N4 11.7(10)
C10 C2 C3 C13 20.7(10)
S1 C2 C3 C13 -166.3(5)
C11 O1 C10 O2 -1.6(9)
C11 O1 C10 C2 174.4(6)
C3 C2 C10 O2 175.0(6)
S1 C2 C10 O2 1.0(8)
C3 C2 C10 O1 -0.9(9)
S1 C2 C10 O1 -174.9(5)
C13 C14 C15 C16 0.7(9)
C17 C16 C15 C14 0.5(9)
Cl1 C16 C15 C14 -177.3(5)
C17 C18 C13 C14 -2.8(9)
C17 C18 C13 C3 -178.3(5)
C15 C14 C13 C18 0.5(9)
C15 C14 C13 C3 175.9(5)
N4 C3 C13 C18 57.4(7)
C2 C3 C13 C18 -124.4(7)
N4 C3 C13 C14 -118.0(6)
C2 C3 C13 C14 60.2(8)
C19 O3 C7 C6 -2.0(8)
C19 O3 C7 C8 177.7(5)
C9A C9 C8 O4 179.2(6)
C9A C9 C8 C7 0.4(9)
C20 O4 C8 C9 -6.1(9)
C20 O4 C8 C7 172.7(5)
O3 C7 C8 C9 -176.9(5)
C6 C7 C8 C9 2.8(9)
O3 C7 C8 O4 4.2(8)
C6 C7 C8 O4 -176.1(5)
C3 N4 C5 C5A -71.9(8)
C6 C5A C5 N4 -108.2(6)
C9A C5A C5 N4 69.3(7)
C9A C5A C6 C7 -0.9(9)
C5 C5A C6 C7 176.6(6)
O3 C7 C6 C5A 177.1(6)
C8 C7 C6 C5A -2.5(9)
C15 C16 C17 C18 -2.8(10)
Cl1 C16 C17 C18 175.0(5)
C13 C18 C17 C16 4.0(9)
C6 C5A C9A C9 4.2(9)
C5 C5A C9A C9 -173.4(6)
C6 C5A C9A S1 -172.4(5)
C5 C5A C9A S1 10.1(8)
C8 C9 C9A C5A -3.9(9)
C8 C9 C9A S1 172.7(5)
C2 S1 C9A C5A -61.4(6)
C2 S1 C9A C9 122.0(5)
C10 O1 C11 C12 -179.3(6)
